data_2223346
loop_
_publ_author_name
'Moosavi, Sayed Mojtaba'
'Taheri, Amir'

_publ_section_title
;
 2,3,5,6-Tetramethoxypiperazine-1,4-dicarbaldehyde
;
_journal_coeditor_code CV2606
_journal_issue 10
_journal_name_full 'Acta Crystallographica Section E'
_journal_page_first o2338
_journal_paper_doi 10.1107/S1600536809035259
_journal_volume 65
_journal_year 2009
_chemical_formula_iupac 'C10 H18 N2 O6'
_chemical_formula_moiety 'C10 H18 N2 O6'
_chemical_formula_sum 'C10 H18 N2 O6'
_chemical_formula_weight 262.26
_chemical_name_systematic
;
2,3,5,6-Tetramethoxypiperazine-1,4-dicarbaldehyde
;
_space_group_IT_number 14
_symmetry_cell_setting monoclinic
_symmetry_space_group_name_Hall '-P 2yn'
_symmetry_space_group_name_H-M 'P 1 21/n 1'
_atom_sites_solution_hydrogens geom
_atom_sites_solution_primary direct
_atom_sites_solution_secondary difmap
_audit_creation_method SHELXL-97
_cell_angle_alpha 90.00
_cell_angle_beta 114.800(3)
_cell_angle_gamma 90.00
_cell_formula_units_Z 4
_cell_length_a 14.331(4)
_cell_length_b 6.6044(18)
_cell_length_c 14.332(4)
_cell_measurement_reflns_used 1254
_cell_measurement_temperature 120(2)
_cell_measurement_theta_max 25
_cell_measurement_theta_min 2
_cell_volume 1231.4(6)
_computing_cell_refinement 'SAINT-Plus (Bruker, 1998)'
_computing_data_collection 'SMART (Bruker, 1998)'
_computing_data_reduction 'SAINT-Plus (Bruker, 1998)'
_computing_molecular_graphics 'SHELXTL (Sheldrick, 2008)'
_computing_publication_material 'SHELXTL (Sheldrick, 2008)'
_computing_structure_refinement 'SHELXTL (Sheldrick, 2008)'
_computing_structure_solution 'SHELXTL (Sheldrick, 2008)'
_diffrn_ambient_temperature 120(2)
_diffrn_measured_fraction_theta_full 0.994
_diffrn_measured_fraction_theta_max 0.994
_diffrn_measurement_device_type 'Bruker SMART 1000 CCD area-detector'
_diffrn_measurement_method '\f and \w'
_diffrn_radiation_monochromator graphite
_diffrn_radiation_source 'fine-focus sealed tube'
_diffrn_radiation_type MoK\a
_diffrn_radiation_wavelength 0.71073
_diffrn_reflns_av_R_equivalents 0.0365
_diffrn_reflns_av_sigmaI/netI 0.0301
_diffrn_reflns_limit_h_max 18
_diffrn_reflns_limit_h_min -18
_diffrn_reflns_limit_k_max 8
_diffrn_reflns_limit_k_min -8
_diffrn_reflns_limit_l_max 18
_diffrn_reflns_limit_l_min -18
_diffrn_reflns_number 12344
_diffrn_reflns_theta_full 27.99
_diffrn_reflns_theta_max 27.99
_diffrn_reflns_theta_min 1.57
_exptl_absorpt_coefficient_mu 0.117
_exptl_absorpt_correction_T_max 0.995
_exptl_absorpt_correction_T_min 0.980
_exptl_absorpt_correction_type multi-scan
_exptl_absorpt_process_details '(SADABS; Sheldrick, 1998)'
_exptl_crystal_colour colourless
_exptl_crystal_density_diffrn 1.415
_exptl_crystal_density_method 'not measured'
_exptl_crystal_description needle
_exptl_crystal_F_000 560
_exptl_crystal_size_max 0.5
_exptl_crystal_size_mid 0.05
_exptl_crystal_size_min 0.05
_refine_diff_density_max 0.557
_refine_diff_density_min -0.295
_refine_ls_extinction_method none
_refine_ls_goodness_of_fit_ref 1.000
_refine_ls_hydrogen_treatment constr
_refine_ls_matrix_type full
_refine_ls_number_parameters 168
_refine_ls_number_reflns 2958
_refine_ls_number_restraints 0
_refine_ls_restrained_S_all 1.000
_refine_ls_R_factor_all 0.0771
_refine_ls_R_factor_gt 0.0588
_refine_ls_shift/su_max 0.001
_refine_ls_shift/su_mean 0.000
_refine_ls_structure_factor_coef Fsqd
_refine_ls_weighting_details 'calc w=1/[\s^2^(Fo^2^)+(0.0108P)^2^+2.6266P] where P=(Fo^2^+2Fc^2^)/3'
_refine_ls_weighting_scheme calc
_refine_ls_wR_factor_gt 0.1187
_refine_ls_wR_factor_ref 0.1267
_reflns_number_gt 2242
_reflns_number_total 2958
_reflns_threshold_expression I>2\s(I)
_cod_data_source_file cv2606.cif
_cod_data_source_block I
_cod_original_sg_symbol_H-M 'P 21/n'
_cod_database_code 2223346
_cod_database_fobs_code 2223346

loop_
_symmetry_equiv_pos_as_xyz
'x, y, z'
'-x+1/2, y+1/2, -z+1/2'
'-x, -y, -z'
'x-1/2, -y-1/2, z-1/2'

loop_
_atom_site_type_symbol
_atom_site_label
_atom_site_fract_x
_atom_site_fract_y
_atom_site_fract_z
_atom_site_U_iso_or_equiv
_atom_site_adp_type
_atom_site_calc_flag
_atom_site_refinement_flags
_atom_site_occupancy
_atom_site_disorder_assembly
_atom_site_disorder_group
O O1 0.67186(15) 0.1494(3) 0.66884(16) 0.0354(5) Uani d . 1 . .
O O2 0.62334(13) 0.7282(3) 0.49476(14) 0.0279(4) Uani d . 1 . .
O O3 0.55403(13) 0.3233(3) 0.39458(14) 0.0291(4) Uani d . 1 . .
O O4 1.17420(15) 0.1502(3) 0.66699(16) 0.0354(5) Uani d . 1 . .
O O5 0.99381(14) 0.7197(3) 0.62522(15) 0.0311(5) Uani d . 1 . .
O O6 0.89855(13) 0.3088(3) 0.55478(15) 0.0322(5) Uani d . 1 . .
N N1 0.59356(15) 0.4210(3) 0.56729(16) 0.0237(5) Uani d . 1 . .
N N2 1.06918(15) 0.4199(4) 0.59207(17) 0.0245(5) Uani d . 1 . .
C C1 0.58449(18) 0.6410(4) 0.5610(2) 0.0239(5) Uani d . 1 . .
H H1A 0.6218 0.6977 0.6300 0.029 Uiso calc R 1 . .
C C2 0.52907(18) 0.2971(4) 0.47925(19) 0.0245(5) Uani d . 1 . .
H H2A 0.5365 0.1541 0.4993 0.029 Uiso calc R 1 . .
C C3 0.66071(19) 0.3326(4) 0.6564(2) 0.0260(6) Uani d . 1 . .
H H3A 0.7002 0.4165 0.7108 0.031 Uiso calc R 1 . .
C C4 0.73438(19) 0.7406(5) 0.5418(2) 0.0332(7) Uani d . 1 . .
H H4A 0.7577 0.7963 0.4934 0.050 Uiso calc R 1 . .
H H4B 0.7628 0.6077 0.5618 0.050 Uiso calc R 1 . .
H H4C 0.7563 0.8262 0.6013 0.050 Uiso calc R 1 . .
C C5 0.6535(2) 0.2490(5) 0.4132(2) 0.0360(7) Uani d . 1 . .
H H5A 0.6669 0.2731 0.3539 0.054 Uiso calc R 1 . .
H H5B 0.6565 0.1063 0.4268 0.054 Uiso calc R 1 . .
H H5C 0.7041 0.3176 0.4715 0.054 Uiso calc R 1 . .
C C6 1.06031(19) 0.6398(4) 0.5843(2) 0.0259(6) Uani d . 1 . .
H H6A 1.1287 0.6991 0.6214 0.031 Uiso calc R 1 . .
C C7 0.98182(18) 0.2938(4) 0.5274(2) 0.0268(6) Uani d . 1 . .
H H7A 1.0040 0.1522 0.5327 0.032 Uiso calc R 1 . .
C C8 1.16039(18) 0.3332(4) 0.6578(2) 0.0259(6) Uani d . 1 . .
H H8A 1.2143 0.4181 0.6972 0.031 Uiso calc R 1 . .
C C9 1.0398(2) 0.7262(5) 0.7347(2) 0.0384(7) Uani d . 1 . .
H H9A 0.9897 0.7693 0.7587 0.058 Uiso calc R 1 . .
H H9B 1.0962 0.8199 0.7579 0.058 Uiso calc R 1 . .
H H9C 1.0644 0.5939 0.7614 0.058 Uiso calc R 1 . .
C C10 0.9185(2) 0.2250(6) 0.6521(2) 0.0412(8) Uani d . 1 . .
H H10A 0.8587 0.2393 0.6657 0.062 Uiso calc R 1 . .
H H10B 0.9753 0.2948 0.7041 0.062 Uiso calc R 1 . .
H H10C 0.9351 0.0841 0.6526 0.062 Uiso calc R 1 . .

loop_
_atom_site_aniso_label
_atom_site_aniso_U_11
_atom_site_aniso_U_22
_atom_site_aniso_U_33
_atom_site_aniso_U_12
_atom_site_aniso_U_13
_atom_site_aniso_U_23
O1 0.0309(10) 0.0386(13) 0.0360(11) 0.0059(9) 0.0134(9) 0.0068(9)
O2 0.0191(8) 0.0373(11) 0.0310(10) -0.0045(8) 0.0141(7) 0.0020(8)
O3 0.0198(8) 0.0421(12) 0.0274(9) 0.0021(8) 0.0119(7) -0.0010(9)
O4 0.0257(9) 0.0393(13) 0.0407(12) 0.0066(9) 0.0134(9) 0.0067(10)
O5 0.0205(8) 0.0430(12) 0.0334(10) 0.0052(8) 0.0148(8) -0.0060(9)
O6 0.0167(8) 0.0475(13) 0.0341(10) 0.0017(8) 0.0124(8) 0.0062(9)
N1 0.0180(9) 0.0285(12) 0.0258(11) -0.0011(8) 0.0103(8) 0.0003(9)
N2 0.0152(9) 0.0295(12) 0.0284(11) 0.0010(8) 0.0088(8) -0.0010(9)
C1 0.0184(11) 0.0290(14) 0.0252(12) -0.0023(10) 0.0099(10) -0.0007(11)
C2 0.0177(11) 0.0320(15) 0.0256(12) -0.0008(10) 0.0108(10) 0.0005(11)
C3 0.0184(11) 0.0350(16) 0.0260(13) 0.0011(11) 0.0107(10) 0.0025(11)
C4 0.0189(12) 0.0384(17) 0.0462(17) -0.0040(11) 0.0175(12) -0.0005(14)
C5 0.0220(13) 0.0527(19) 0.0379(16) 0.0055(13) 0.0172(12) -0.0032(14)
C6 0.0171(11) 0.0305(15) 0.0312(14) 0.0003(10) 0.0112(10) -0.0049(11)
C7 0.0172(11) 0.0332(15) 0.0313(14) 0.0010(10) 0.0113(10) -0.0033(11)
C8 0.0153(11) 0.0367(16) 0.0275(13) 0.0023(10) 0.0107(10) 0.0042(12)
C9 0.0395(16) 0.0463(19) 0.0335(15) 0.0073(14) 0.0193(13) -0.0043(14)
C10 0.0279(14) 0.056(2) 0.0452(18) 0.0047(14) 0.0203(13) 0.0170(16)

loop_
_atom_type_symbol
_atom_type_description
_atom_type_scat_dispersion_real
_atom_type_scat_dispersion_imag
_atom_type_scat_source
C C 0.0033 0.0016 'International Tables Vol C Tables 4.2.6.8 and 6.1.1.4'
H H 0.0000 0.0000 'International Tables Vol C Tables 4.2.6.8 and 6.1.1.4'
N N 0.0061 0.0033 'International Tables Vol C Tables 4.2.6.8 and 6.1.1.4'
O O 0.0106 0.0060 'International Tables Vol C Tables 4.2.6.8 and 6.1.1.4'

loop_
_geom_angle_atom_site_label_1
_geom_angle_atom_site_label_2
_geom_angle_atom_site_label_3
_geom_angle_site_symmetry_1
_geom_angle_site_symmetry_3
_geom_angle
_geom_angle_publ_flag
C1 O2 C4 . . 112.2(2) ?
C2 O3 C5 . . 113.0(2) ?
C6 O5 C9 . . 112.8(2) ?
C7 O6 C10 . . 113.8(2) ?
C3 N1 C1 . . 119.6(2) ?
C3 N1 C2 . . 120.6(2) ?
C1 N1 C2 . . 119.8(2) ?
C8 N2 C6 . . 119.6(2) ?
C8 N2 C7 . . 120.7(2) ?
C6 N2 C7 . . 119.6(2) ?
O2 C1 N1 . . 113.5(2) ?
O2 C1 C2 . 3_666 107.1(2) ?
N1 C1 C2 . 3_666 109.9(2) ?
O2 C1 H1A . . 108.7 ?
N1 C1 H1A . . 108.7 ?
C2 C1 H1A 3_666 . 108.7 ?
O3 C2 N1 . . 112.1(2) ?
O3 C2 C1 . 3_666 104.8(2) ?
N1 C2 C1 . 3_666 111.2(2) ?
O3 C2 H2A . . 109.5 ?
N1 C2 H2A . . 109.5 ?
C1 C2 H2A 3_666 . 109.5 ?
O1 C3 N1 . . 123.8(3) ?
O1 C3 H3A . . 118.1 ?
N1 C3 H3A . . 118.1 ?
O2 C4 H4A . . 109.5 ?
O2 C4 H4B . . 109.5 ?
H4A C4 H4B . . 109.5 ?
O2 C4 H4C . . 109.5 ?
H4A C4 H4C . . 109.5 ?
H4B C4 H4C . . 109.5 ?
O3 C5 H5A . . 109.5 ?
O3 C5 H5B . . 109.5 ?
H5A C5 H5B . . 109.5 ?
O3 C5 H5C . . 109.5 ?
H5A C5 H5C . . 109.5 ?
H5B C5 H5C . . 109.5 ?
O5 C6 N2 . . 113.1(2) ?
O5 C6 C7 . 3_766 106.9(2) ?
N2 C6 C7 . 3_766 110.5(2) ?
O5 C6 H6A . . 108.7 ?
N2 C6 H6A . . 108.7 ?
C7 C6 H6A 3_766 . 108.7 ?
O6 C7 N2 . . 112.5(2) ?
O6 C7 C6 . 3_766 105.4(2) ?
N2 C7 C6 . 3_766 111.1(2) ?
O6 C7 H7A . . 109.3 ?
N2 C7 H7A . . 109.3 ?
C6 C7 H7A 3_766 . 109.3 ?
O4 C8 N2 . . 123.4(3) ?
O4 C8 H8A . . 118.3 ?
N2 C8 H8A . . 118.3 ?
O5 C9 H9A . . 109.5 ?
O5 C9 H9B . . 109.5 ?
H9A C9 H9B . . 109.5 ?
O5 C9 H9C . . 109.5 ?
H9A C9 H9C . . 109.5 ?
H9B C9 H9C . . 109.5 ?
O6 C10 H10A . . 109.5 ?
O6 C10 H10B . . 109.5 ?
H10A C10 H10B . . 109.5 ?
O6 C10 H10C . . 109.5 ?
H10A C10 H10C . . 109.5 ?
H10B C10 H10C . . 109.5 ?

loop_
_geom_bond_atom_site_label_1
_geom_bond_atom_site_label_2
_geom_bond_site_symmetry_2
_geom_bond_distance
_geom_bond_publ_flag
O1 C3 . 1.224(3) ?
O2 C1 . 1.409(3) ?
O2 C4 . 1.447(3) ?
O3 C2 . 1.412(3) ?
O3 C5 . 1.423(3) ?
O4 C8 . 1.223(3) ?
O5 C6 . 1.414(3) ?
O5 C9 . 1.425(3) ?
O6 C7 . 1.408(3) ?
O6 C10 . 1.414(3) ?
N1 C3 . 1.367(3) ?
N1 C1 . 1.458(4) ?
N1 C2 . 1.462(3) ?
N2 C8 . 1.375(3) ?
N2 C6 . 1.458(4) ?
N2 C7 . 1.465(3) ?
C1 C2 3_666 1.537(3) ?
C1 H1A . 0.9800 ?
C2 C1 3_666 1.537(3) ?
C2 H2A . 0.9800 ?
C3 H3A . 0.9300 ?
C4 H4A . 0.9600 ?
C4 H4B . 0.9600 ?
C4 H4C . 0.9600 ?
C5 H5A . 0.9600 ?
C5 H5B . 0.9600 ?
C5 H5C . 0.9600 ?
C6 C7 3_766 1.519(4) ?
C6 H6A . 0.9800 ?
C7 C6 3_766 1.519(4) ?
C7 H7A . 0.9800 ?
C8 H8A . 0.9300 ?
C9 H9A . 0.9600 ?
C9 H9B . 0.9600 ?
C9 H9C . 0.9600 ?
C10 H10A . 0.9600 ?
C10 H10B . 0.9600 ?
C10 H10C . 0.9600 ?

loop_
_geom_hbond_atom_site_label_D
_geom_hbond_atom_site_label_H
_geom_hbond_atom_site_label_A
_geom_hbond_site_symmetry_A
_geom_hbond_distance_DH
_geom_hbond_distance_HA
_geom_hbond_distance_DA
_geom_hbond_angle_DHA
_geom_hbond_publ_flag
C5 H5C O6 . 0.96 2.53 3.260(4) 133 yes
C3 H3A O1 2_656 0.93 2.46 3.371(3) 167 yes
C8 H8A O4 2_756 0.93 2.47 3.364(4) 163 yes
C10 H10B O3 4_666 0.96 2.60 3.208(3) 122 yes

loop_
_geom_torsion_atom_site_label_1
_geom_torsion_atom_site_label_2
_geom_torsion_atom_site_label_3
_geom_torsion_atom_site_label_4
_geom_torsion_site_symmetry_1
_geom_torsion_site_symmetry_2
_geom_torsion_site_symmetry_3
_geom_torsion_site_symmetry_4
_geom_torsion
_geom_torsion_publ_flag
C4 O2 C1 N1 . . . . -78.1(3) ?
C4 O2 C1 C2 . . . 3_666 160.4(2) ?
C3 N1 C1 O2 . . . . 110.9(3) ?
C2 N1 C1 O2 . . . . -70.5(3) ?
C3 N1 C1 C2 . . . 3_666 -129.1(2) ?
C2 N1 C1 C2 . . . 3_666 49.4(3) ?
C5 O3 C2 N1 . . . . 66.7(3) ?
C5 O3 C2 C1 . . . 3_666 -172.6(2) ?
C3 N1 C2 O3 . . . . -114.5(3) ?
C1 N1 C2 O3 . . . . 67.0(3) ?
C3 N1 C2 C1 . . . 3_666 128.5(2) ?
C1 N1 C2 C1 . . . 3_666 -50.0(3) ?
C1 N1 C3 O1 . . . . 178.7(2) ?
C2 N1 C3 O1 . . . . 0.2(4) ?
C9 O5 C6 N2 . . . . 77.0(3) ?
C9 O5 C6 C7 . . . 3_766 -161.1(2) ?
C8 N2 C6 O5 . . . . -111.3(2) ?
C7 N2 C6 O5 . . . . 70.6(3) ?
C8 N2 C6 C7 . . . 3_766 128.9(2) ?
C7 N2 C6 C7 . . . 3_766 -49.1(3) ?
C10 O6 C7 N2 . . . . -67.6(3) ?
C10 O6 C7 C6 . . . 3_766 171.2(3) ?
C8 N2 C7 O6 . . . . 113.5(3) ?
C6 N2 C7 O6 . . . . -68.5(3) ?
C8 N2 C7 C6 . . . 3_766 -128.7(2) ?
C6 N2 C7 C6 . . . 3_766 49.4(3) ?
C6 N2 C8 O4 . . . . -178.6(2) ?
C7 N2 C8 O4 . . . . -0.5(4) ?
